data_7116862
loop_
_publ_author_name
'Min Chen'
'Hui Zhao'
'Chun-Sen Liu'
'Xi Wang'
'Heng-Zhen Shi'
'Miao Du'

_publ_section_title
;
 Template-directed construction of conformational supramolecular isomers
 for bilayer porous metal-organic frameworks with distinct gas sorption
 behaviors
;
_journal_name_full Chem.Commun.
_journal_page_first 6014
_journal_paper_doi 10.1039/C5cc00018A
_journal_volume 51
_journal_year 2015
_chemical_formula_sum 'C18 H11.33 Co O6.67'
_chemical_formula_weight 393.20
_chemical_name_systematic
; 
 ? 
;
_space_group_IT_number 163
_symmetry_cell_setting trigonal
_symmetry_space_group_name_Hall '-P 3 2c'
_symmetry_space_group_name_H-M 'P -3 1 c'
_atom_sites_solution_hydrogens geom
_atom_sites_solution_primary direct
_atom_sites_solution_secondary difmap
_audit_creation_method SHELXL-97
_audit_update_record
;
2014-11-01 deposited with the CCDC.
2015-02-25 downloaded from the CCDC.
;
_cell_angle_alpha 90.00
_cell_angle_beta 90.00
_cell_angle_gamma 120.00
_cell_formula_units_Z 6
_cell_length_a 16.789(2)
_cell_length_b 16.789(2)
_cell_length_c 15.144(3)
_cell_measurement_reflns_used 2192
_cell_measurement_temperature 294(2)
_cell_measurement_theta_max 27.1750
_cell_measurement_theta_min 3.8710
_cell_volume 3696.8(10)
_computing_cell_refinement
;
CrysAlisPro, Agilent Technologies,
Version 1.171.36.32 (release 02-08-2013 CrysAlis171 .NET)
(compiled Aug  2 2013,16:46:58)
;
_computing_data_collection
;
CrysAlisPro, Agilent Technologies,
Version 1.171.36.32 (release 02-08-2013 CrysAlis171 .NET)
(compiled Aug  2 2013,16:46:58)
;
_computing_data_reduction
;
CrysAlisPro, Agilent Technologies,
Version 1.171.36.32 (release 02-08-2013 CrysAlis171 .NET)
(compiled Aug  2 2013,16:46:58)
;
_computing_molecular_graphics 'SHELXTL (Sheldrick, 2008)'
_computing_publication_material 'SHELXTL and PLATON (Spek, 2009)'
_computing_structure_refinement 'SHELXL97 (Sheldrick, 2008)'
_computing_structure_solution 'SHELXS97 (Sheldrick, 2008)'
_diffrn_ambient_temperature 294(2)
_diffrn_measured_fraction_theta_full 0.997
_diffrn_measured_fraction_theta_max 0.997
_diffrn_measurement_device_type 'Xcalibur, Eos, Gemini'
_diffrn_measurement_method '\w scans'
_diffrn_radiation_monochromator graphite
_diffrn_radiation_source 'Enhance (Mo) X-ray Source'
_diffrn_radiation_type MoK\a
_diffrn_radiation_wavelength 0.71073
_diffrn_reflns_av_R_equivalents 0.0229
_diffrn_reflns_av_sigmaI/netI 0.0221
_diffrn_reflns_limit_h_max 12
_diffrn_reflns_limit_h_min -20
_diffrn_reflns_limit_k_max 20
_diffrn_reflns_limit_k_min -20
_diffrn_reflns_limit_l_max 18
_diffrn_reflns_limit_l_min -12
_diffrn_reflns_number 8889
_diffrn_reflns_theta_full 26.36
_diffrn_reflns_theta_max 26.36
_diffrn_reflns_theta_min 3.62
_diffrn_standards_decay_% 0
_diffrn_standards_interval_count 0
_diffrn_standards_interval_time 0
_diffrn_standards_number 0
_exptl_absorpt_coefficient_mu 0.721
_exptl_absorpt_correction_T_max 0.8934
_exptl_absorpt_correction_T_min 0.8575
_exptl_absorpt_correction_type multi-scan
_exptl_absorpt_process_details
;
CrysAlisPro, Agilent Technologies,
Version 1.171.36.32 (release 02-08-2013 CrysAlis171 .NET)
(compiled Aug  2 2013,16:46:58)
Empirical absorption correction using spherical harmonics,
 implemented in SCALE3 ABSPACK scaling algorithm.
;
_exptl_crystal_colour Blue
_exptl_crystal_density_diffrn 1.060
_exptl_crystal_density_method 'not measured'
_exptl_crystal_description Block
_exptl_crystal_F_000 1198
_exptl_crystal_size_max 0.22
_exptl_crystal_size_mid 0.16
_exptl_crystal_size_min 0.16
_refine_diff_density_max 1.146
_refine_diff_density_min -0.410
_refine_diff_density_rms 0.087
_refine_ls_extinction_method none
_refine_ls_goodness_of_fit_ref 1.038
_refine_ls_hydrogen_treatment constr
_refine_ls_matrix_type full
_refine_ls_number_parameters 117
_refine_ls_number_reflns 2526
_refine_ls_number_restraints 0
_refine_ls_restrained_S_all 1.038
_refine_ls_R_factor_all 0.0705
_refine_ls_R_factor_gt 0.0565
_refine_ls_shift/su_max 0.000
_refine_ls_shift/su_mean 0.000
_refine_ls_structure_factor_coef Fsqd
_refine_ls_weighting_details 'calc w=1/[\s^2^(Fo^2^)+(0.1286P)^2^+0.0000P] where P=(Fo^2^+2Fc^2^)/3'
_refine_ls_weighting_scheme calc
_refine_ls_wR_factor_gt 0.1710
_refine_ls_wR_factor_ref 0.1841
_reflns_number_gt 1873
_reflns_number_total 2526
_reflns_threshold_expression >2sigma(I)
_cod_data_source_file c5cc00018a2.cif
_cod_data_source_block 470-MOF
_cod_original_cell_volume 3696.5(10)
_cod_original_sg_symbol_H-M P-31c
_cod_database_code 7116862

loop_
_symmetry_equiv_pos_as_xyz
'x, y, z'
'-y, x-y, z'
'-x+y, -x, z'
'-y, -x, -z+1/2'
'-x+y, y, -z+1/2'
'x, x-y, -z+1/2'
'-x, -y, -z'
'y, -x+y, -z'
'x-y, x, -z'
'y, x, z-1/2'
'x-y, -y, z-1/2'
'-x, -x+y, z-1/2'

loop_
_atom_site_label
_atom_site_type_symbol
_atom_site_fract_x
_atom_site_fract_y
_atom_site_fract_z
_atom_site_U_iso_or_equiv
_atom_site_adp_type
_atom_site_occupancy
_atom_site_symmetry_multiplicity
_atom_site_calc_flag
_atom_site_refinement_flags
_atom_site_disorder_assembly
_atom_site_disorder_group
Co1 Co 0.3333 0.6667 0.7500 0.0460(3) Uani 1 6 d S . .
Co2 Co 0.3333 0.6667 0.51195(5) 0.0561(3) Uani 1 3 d S . .
C1 C 0.48867(19) 0.70243(19) 0.6136(2) 0.0626(7) Uani 1 1 d . . .
C2 C 0.58886(17) 0.73407(17) 0.61970(18) 0.0544(6) Uani 1 1 d . . .
C3 C 0.64658(19) 0.7754(2) 0.5488(2) 0.0684(8) Uani 1 1 d . . .
H3 H 0.6227 0.7832 0.4962 0.082 Uiso 1 1 calc R . .
C4 C 0.7388(2) 0.8050(2) 0.5549(2) 0.0731(9) Uani 1 1 d . . .
H4 H 0.7775 0.8332 0.5069 0.088 Uiso 1 1 calc R . .
C5 C 0.77304(18) 0.79261(17) 0.6319(2) 0.0583(7) Uani 1 1 d . . .
C6 C 0.7181(2) 0.7517(2) 0.7030(2) 0.0664(7) Uani 1 1 d . . .
H6 H 0.7426 0.7437 0.7551 0.080 Uiso 1 1 calc R . .
C7 C 0.6252(2) 0.7223(2) 0.6967(2) 0.0646(7) Uani 1 1 d . . .
H7 H 0.5871 0.6944 0.7450 0.078 Uiso 1 1 calc R . .
C8 C 0.93048(19) 0.91056(18) 0.63466(17) 0.0504(6) Uani 1 1 d . . .
C9 C 0.90876(18) 0.97975(18) 0.63455(17) 0.0515(6) Uani 1 1 d . . .
H9 H 0.8479 0.9662 0.6344 0.062 Uiso 1 1 calc R . .
O1 O 0.43896(15) 0.66585(14) 0.67762(17) 0.0777(7) Uani 1 1 d . . .
O2 O 0.46197(13) 0.71535(16) 0.53929(17) 0.0787(7) Uani 1 1 d . . .
O3 O 0.86607(13) 0.81869(12) 0.63943(16) 0.0710(6) Uani 1 1 d . . .
O4 O 0.3333 0.6667 0.36650(13) 0.0500(8) Uani 1 3 d S . .
H4A H 0.3375 0.6229 0.3485 0.075 Uiso 0.11 1 d PR A 3
H4B H 0.2853 0.6625 0.3485 0.075 Uiso 0.11 1 d PR A 3
H4A' H 0.2853 0.6625 0.3485 0.075 Uiso 0.11 1 d PR . .
H4B' H 0.3771 0.7147 0.3485 0.075 Uiso 0.11 1 d PR . .
H4A" H 0.3771 0.7147 0.3485 0.075 Uiso 0.11 1 d PR A 1
H4B" H 0.3375 0.6229 0.3485 0.075 Uiso 0.11 1 d PR A 1

loop_
_atom_site_aniso_label
_atom_site_aniso_U_11
_atom_site_aniso_U_22
_atom_site_aniso_U_33
_atom_site_aniso_U_23
_atom_site_aniso_U_13
_atom_site_aniso_U_12
Co1 0.0350(3) 0.0350(3) 0.0681(6) 0.000 0.000 0.01752(16)
Co2 0.0485(3) 0.0485(3) 0.0714(5) 0.000 0.000 0.02424(16)
C1 0.0484(15) 0.0467(14) 0.095(2) 0.0078(14) 0.0105(15) 0.0254(12)
C2 0.0402(13) 0.0431(13) 0.0769(17) 0.0044(12) 0.0093(12) 0.0184(11)
C3 0.0456(14) 0.0732(19) 0.0788(18) 0.0130(15) 0.0022(13) 0.0240(14)
C4 0.0450(15) 0.076(2) 0.086(2) 0.0163(16) 0.0132(15) 0.0209(15)
C5 0.0407(13) 0.0379(12) 0.0910(19) 0.0016(13) 0.0025(13) 0.0156(11)
C6 0.0600(18) 0.0561(16) 0.0802(18) 0.0033(15) -0.0046(14) 0.0268(14)
C7 0.0549(16) 0.0585(17) 0.0777(18) 0.0070(13) 0.0154(14) 0.0263(14)
C8 0.0437(13) 0.0400(13) 0.0644(14) 0.0032(11) 0.0010(11) 0.0186(11)
C9 0.0391(12) 0.0459(13) 0.0689(15) 0.0022(11) 0.0015(11) 0.0208(11)
O1 0.0561(12) 0.0679(14) 0.1153(18) 0.0245(12) 0.0328(12) 0.0356(10)
O2 0.0437(11) 0.0775(15) 0.1071(17) 0.0144(12) 0.0057(11) 0.0245(10)
O3 0.0411(10) 0.0379(10) 0.1291(17) 0.0073(10) -0.0026(10) 0.0161(8)
O4 0.0649(13) 0.0649(13) 0.0201(12) 0.000 0.000 0.0325(6)

loop_
_atom_type_symbol
_atom_type_description
_atom_type_scat_dispersion_real
_atom_type_scat_dispersion_imag
_atom_type_scat_source
C C 0.0033 0.0016 'International Tables Vol C Tables 4.2.6.8 and 6.1.1.4'
H H 0.0000 0.0000 'International Tables Vol C Tables 4.2.6.8 and 6.1.1.4'
O O 0.0106 0.0060 'International Tables Vol C Tables 4.2.6.8 and 6.1.1.4'
Co Co 0.3494 0.9721 'International Tables Vol C Tables 4.2.6.8 and 6.1.1.4'

loop_
_geom_angle_atom_site_label_1
_geom_angle_atom_site_label_2
_geom_angle_atom_site_label_3
_geom_angle
_geom_angle_site_symmetry_1
_geom_angle_site_symmetry_3
O1 Co1 O1 85.46(14) 5_556 2_665
O1 Co1 O1 95.03(10) 5_556 6_566
O1 Co1 O1 84.49(12) 2_665 6_566
O1 Co1 O1 84.49(12) 5_556 3_565
O1 Co1 O1 95.03(10) 2_665 3_565
O1 Co1 O1 179.35(11) 6_566 3_565
O1 Co1 O1 95.03(10) 5_556 4_666
O1 Co1 O1 179.35(11) 2_665 4_666
O1 Co1 O1 95.03(10) 6_566 4_666
O1 Co1 O1 85.46(14) 3_565 4_666
O1 Co1 O1 179.35(11) 5_556 .
O1 Co1 O1 95.03(10) 2_665 .
O1 Co1 O1 85.46(14) 6_566 .
O1 Co1 O1 95.03(10) 3_565 .
O1 Co1 O1 84.49(12) 4_666 .
O2 Co2 O2 115.54(6) 2_665 3_565
O2 Co2 O2 115.54(5) 2_665 .
O2 Co2 O2 115.54(5) 3_565 .
O2 Co2 O4 102.37(8) 2_665 .
O2 Co2 O4 102.37(8) 3_565 .
O2 Co2 O4 102.37(8) . .
O1 C1 O2 125.2(3) . .
O1 C1 C2 119.6(3) . .
O2 C1 C2 115.2(3) . .
C7 C2 C3 118.8(3) . .
C7 C2 C1 120.2(3) . .
C3 C2 C1 121.0(3) . .
C4 C3 C2 120.8(3) . .
C4 C3 H3 119.6 . .
C2 C3 H3 119.6 . .
C5 C4 C3 119.2(3) . .
C5 C4 H4 120.4 . .
C3 C4 H4 120.4 . .
C6 C5 C4 121.6(3) . .
C6 C5 O3 117.6(3) . .
C4 C5 O3 120.8(3) . .
C5 C6 C7 119.0(3) . .
C5 C6 H6 120.5 . .
C7 C6 H6 120.5 . .
C2 C7 C6 120.6(3) . .
C2 C7 H7 119.7 . .
C6 C7 H7 119.7 . .
O3 C8 C9 114.3(2) . 2_765
O3 C8 C9 123.7(2) . .
C9 C8 C9 122.0(2) 2_765 .
C8 C9 C8 118.0(2) 3_675 .
C8 C9 H9 121.0 3_675 .
C8 C9 H9 121.0 . .
C1 O1 Co1 141.17(19) . .
C1 O2 Co2 122.20(19) . .
C8 O3 C5 118.4(2) . .
Co2 O4 H4A 109.5 . .
Co2 O4 H4B 109.5 . .
H4A O4 H4B 109.5 . .
Co2 O4 H4A' 109.5 . .
H4A O4 H4A' 109.5 . .
Co2 O4 H4B' 109.5 . .
H4A O4 H4B' 109.5 . .
H4B O4 H4B' 109.5 . .
H4A' O4 H4B' 109.5 . .
Co2 O4 H4A" 109.5 . .
H4A O4 H4A" 109.5 . .
H4B O4 H4A" 109.5 . .
H4A' O4 H4A" 109.5 . .
Co2 O4 H4B" 109.5 . .
H4B O4 H4B" 109.5 . .
H4A' O4 H4B" 109.5 . .
H4B' O4 H4B" 109.5 . .
H4A" O4 H4B" 109.5 . .

loop_
_geom_bond_atom_site_label_1
_geom_bond_atom_site_label_2
_geom_bond_distance
_geom_bond_site_symmetry_2
Co1 O1 2.091(2) 5_556
Co1 O1 2.091(2) 2_665
Co1 O1 2.091(2) 6_566
Co1 O1 2.091(2) 3_565
Co1 O1 2.091(2) 4_666
Co1 O1 2.091(2) .
Co2 O2 1.934(2) 2_665
Co2 O2 1.934(2) 3_565
Co2 O2 1.934(2) .
Co2 O4 2.203(2) .
C1 O1 1.225(4) .
C1 O2 1.269(4) .
C1 C2 1.492(4) .
C2 C7 1.376(4) .
C2 C3 1.378(4) .
C3 C4 1.372(4) .
C3 H3 0.9300 .
C4 C5 1.362(4) .
C4 H4 0.9300 .
C5 C6 1.360(4) .
C5 O3 1.400(3) .
C6 C7 1.383(4) .
C6 H6 0.9300 .
C7 H7 0.9300 .
C8 O3 1.373(3) .
C8 C9 1.379(3) 2_765
C8 C9 1.381(3) .
C9 C8 1.379(4) 3_675
C9 H9 0.9300 .
O4 H4A 0.8200 .
O4 H4B 0.8200 .
O4 H4A' 0.8200 .
O4 H4B' 0.8200 .
O4 H4A" 0.8200 .
O4 H4B" 0.8200 .

loop_
_geom_torsion_atom_site_label_1
_geom_torsion_atom_site_label_2
_geom_torsion_atom_site_label_3
_geom_torsion_atom_site_label_4
_geom_torsion
_geom_torsion_site_symmetry_1
_geom_torsion_site_symmetry_4
O1 C1 C2 C7 -0.1(4) . .
O2 C1 C2 C7 -179.1(3) . .
O1 C1 C2 C3 179.9(3) . .
O2 C1 C2 C3 0.9(4) . .
C7 C2 C3 C4 -0.5(4) . .
C1 C2 C3 C4 179.5(3) . .
C2 C3 C4 C5 0.5(5) . .
C3 C4 C5 C6 -0.1(5) . .
C3 C4 C5 O3 177.5(3) . .
C4 C5 C6 C7 -0.2(4) . .
O3 C5 C6 C7 -177.9(2) . .
C3 C2 C7 C6 0.2(4) . .
C1 C2 C7 C6 -179.8(3) . .
C5 C6 C7 C2 0.1(4) . .
O3 C8 C9 C8 176.31(16) . 3_675
C9 C8 C9 C8 -0.2(6) 2_765 3_675
O2 C1 O1 Co1 -45.5(5) . .
C2 C1 O1 Co1 135.6(3) . .
O1 Co1 O1 C1 -3.6(4) 2_665 .
O1 Co1 O1 C1 -87.6(4) 6_566 .
O1 Co1 O1 C1 91.9(3) 3_565 .
O1 Co1 O1 C1 176.9(4) 4_666 .
O1 C1 O2 Co2 -6.5(4) . .
C2 C1 O2 Co2 172.40(19) . .
O2 Co2 O2 C1 90.5(2) 2_665 .
O2 Co2 O2 C1 -48.8(3) 3_565 .
O4 Co2 O2 C1 -159.1(2) . .
C9 C8 O3 C5 -174.3(3) 2_765 .
C9 C8 O3 C5 8.9(4) . .
C6 C5 O3 C8 -116.1(3) . .
C4 C5 O3 C8 66.2(4) . .
